data_2007295
loop_
_publ_author_name
'Kendi, Engin'
'\"Ozbey, S\"uheyla'
'Tun\,cbilek, Meral'
'G\"oker, Hakan'

_publ_section_title
;
 1-Benzyl-2-(2,6-dichloroanilinomethyl)-1<i>H</i>-benzimidazole
;
_journal_issue 6
_journal_name_full 'Acta Crystallographica Section C'
_journal_page_first 854
_journal_page_last 856
_journal_paper_doi 10.1107/S0108270197019331
_journal_volume 54
_journal_year 1998
_chemical_formula_sum 'C21 H17 Cl2 N3'
_chemical_formula_weight 382.291
_space_group_IT_number 14
_symmetry_cell_setting monoclinic
_symmetry_space_group_name_Hall '-P 2yn'
_symmetry_space_group_name_H-M 'P 1 21/n 1'
_atom_type_scat_source 'Int TabIV'
_cell_angle_alpha 90
_cell_angle_beta 102.470(10)
_cell_angle_gamma 90
_cell_formula_units_Z 4
_cell_length_a 11.2662(13)
_cell_length_b 9.8162(10)
_cell_length_c 17.2773(18)
_cell_measurement_reflns_used 25
_cell_measurement_temperature 295
_cell_measurement_theta_max 18
_cell_measurement_theta_min 10
_cell_volume 1865.6(4)
_computing_data_collection 'CAD-4-Express (Enraf-Nonius, 1993)'
_computing_data_reduction 'MolEN (Fair, 1990)'
_computing_molecular_graphics MolEN
_computing_publication_material MolEN
_computing_structure_refinement MolEN
_computing_structure_solution MolEN
_diffrn_measurement_device 'Enraf-Nonius CAD-4'
_diffrn_measurement_method '\w/2\q scans'
_diffrn_radiation_type MoK\a
_diffrn_radiation_wavelength 0.71073
_diffrn_reflns_av_R_equivalents 0.008
_diffrn_reflns_limit_h_max 13
_diffrn_reflns_limit_h_min -14
_diffrn_reflns_limit_k_max 13
_diffrn_reflns_limit_k_min 0
_diffrn_reflns_limit_l_max 21
_diffrn_reflns_limit_l_min 0
_diffrn_reflns_number 4146
_diffrn_reflns_theta_max 26.3
_diffrn_reflns_theta_min 2.2
_diffrn_standards_decay_% 0.3
_diffrn_standards_interval_time 120
_diffrn_standards_number 3
_exptl_absorpt_coefficient_mu 0.357
_exptl_absorpt_correction_T_max 0.931
_exptl_absorpt_correction_T_min 0.838
_exptl_absorpt_correction_type 'empirical via \y scans (Fair, 1990)'
_exptl_crystal_colour colourless
_exptl_crystal_density_diffrn 1.3610
_exptl_crystal_density_meas ?
_exptl_crystal_description prism
_exptl_crystal_size_max 0.80
_exptl_crystal_size_mid 0.60
_exptl_crystal_size_min 0.20
_refine_diff_density_max 0.166
_refine_diff_density_min -0.080
_refine_ls_extinction_coef none
_refine_ls_extinction_method none
_refine_ls_goodness_of_fit_obs 0.71
_refine_ls_hydrogen_treatment 'H atoms riding (see text)'
_refine_ls_number_parameters 235
_refine_ls_number_reflns 2456
_refine_ls_R_factor_obs .0336
_refine_ls_shift/esd_max 0.000
_refine_ls_structure_factor_coef F
_refine_ls_weighting_details 'w = 1/ [\s^2^(F) + (0.02F)^2^ + 1.00]'
_refine_ls_weighting_scheme calc
_refine_ls_wR_factor_obs .0390
_reflns_number_observed 2456
_reflns_number_total 3782
_reflns_observed_criterion I>3\s(I)
_cod_data_source_file ab1518.cif
_cod_data_source_block ab1518
_cod_depositor_comments
;
The following automatic conversions were performed:

'_exptl_crystal_density_meas' value 'not measured' was changed to '?'
- the value is perceived as not measured.

Automatic conversion script
Id: cif_fix_values 3008 2015-01-20 13:52:24Z robertas 

The following automatic conversions were performed:

'_refine_ls_weighting_scheme' value '
w = 1/ [\s^2^(F) + (0.02F)^2^ + 1.00]' was changed to 'calc'. New tag
'_refine_ls_weighting_details' was created. The value of the new tag
was set to 'w = 1/ [\s^2^(F) + (0.02F)^2^ + 1.00]'.

Automatic conversion script
Id: cif_fix_values 3143 2015-03-26 13:38:13Z robertas 
;
_cod_original_sg_symbol_Hall ' -P 2yn'
_cod_original_sg_symbol_H-M 'P 21/n'
_cod_database_code 2007295

loop_
_symmetry_equiv_pos_as_xyz
x,y,z
-x,-y,-z
-x+1/2,y+1/2,-z+1/2
'x+1/2,-y+1/2,z+1/2 '

loop_
_atom_site_aniso_label
_atom_site_aniso_U_11
_atom_site_aniso_U_22
_atom_site_aniso_U_33
_atom_site_aniso_U_12
_atom_site_aniso_U_13
_atom_site_aniso_U_23
_atom_site_aniso_type_symbol
Cl1 .0732(3) .0520(3) .0676(3) .0134(3) .0216(3) -.0030(3) Cl
Cl2 .0700(3) .0930(4) .0643(3) .0347(3) .0184(3) -.0014(3) Cl
N1 .0476(9) .0406(9) .0421(9) .0056(8) .0014(7) -.0018(8) N
N2 .0590(10) .0470(10) .0400(9) .0082(9) .0016(8) .0003(8) N
N3 .0590(10) .0430(9) .0431(9) .0114(9) .0019(8) .0019(8) N
C2 .0420(10) .0470(10) .0410(10) .0116(9) -.0012(9) .0030(10) C
C4 .0670(10) .0530(10) .0500(10) .0120(10) .0060(10) -.0070(10) C
C5 .0700(10) .078(2) .0450(10) .0070(10) .0140(10) -.0070(10) C
C6 .0590(10) .070(2) .0490(10) -.0040(10) .0110(10) .0060(10) C
C7 .0520(10) .0530(10) .0540(10) -.0060(10) .0102(9) .0030(10) C
C8 .0381(9) .0480(10) .0430(10) .0029(9) .0026(8) -.0011(9) C
C9 .0440(10) .0480(10) .0430(10) .0099(9) .0010(9) .0010(10) C
C10 .0520(10) .0450(10) .0480(10) -.0010(10) -.0010(10) -.0070(10) C
C11 .0440(10) .0450(10) .0340(9) .0039(9) .0064(8) -.0035(9) C
C12 .0630(10) .0480(10) .0500(10) .0020(10) .0150(10) -.0040(10) C
C13 .093(2) .0540(10) .0650(10) .0260(10) .0200(10) .0040(10) C
C14 .0740(10) .090(2) .0610(10) .0380(10) .0090(10) -.0020(10) C
C15 .0460(10) .094(2) .0620(10) .0060(10) .0030(10) -.0150(10) C
C16 .0500(10) .0530(10) .0540(10) .0000(10) .0070(10) -.0070(10) C
C20 .0560(10) .0490(10) .0420(10) .0130(10) .0028(9) .0020(10) C
C21 .0378(9) .0400(10) .0430(10) -.0012(9) .0044(8) .0048(9) C
C22 .0430(10) .0390(10) .0500(10) -.0017(9) .0107(8) .0042(9) C
C23 .0490(10) .0460(10) .0660(10) .0080(10) .0020(10) .0140(10) C
C24 .0700(10) .0590(10) .0470(10) .0030(10) -.0030(10) .0150(10) C
C25 .0660(10) .0540(10) .0420(10) -.0030(10) .0110(10) .0060(10) C
C26 .0430(10) .0470(10) .0480(10) .0040(10) .0098(8) .0050(10) C

loop_
_atom_site_label
_atom_site_fract_x
_atom_site_fract_y
_atom_site_fract_z
_atom_site_U_iso_or_equiv
_atom_site_thermal_displace_type
_atom_site_calc_flag
_atom_site_calc_attached_atom
_atom_site_type_symbol
Cl1 1.00707(6) .05326(6) .13175(4) .0633(4) Ueq . . Cl
Cl2 .73654(6) .39804(8) .26708(4) .0752(2) Ueq . . Cl
N1 .8394(2) .5449(2) -.01560(10) .0447(5) Ueq . . N
N2 .8199(2) .2703(2) .12860(10) .0500(6) Ueq . . N
N3 .8399(2) .3169(2) -.02270(10) .0497(6) Ueq . . N
C2 .8341(2) .4233(2) .02190(10) .0449(6) Ueq . . C
C4 .8577(2) .3061(3) -.16580(10) .0577(6) Ueq . . C
C5 .8641(2) .3862(3) -.23000(10) .0641(8) Ueq . . C
C6 .8616(2) .5279(3) -.22620(10) .0594(9) Ueq . . C
C7 .8535(2) .5947(3) -.15730(10) .0532(7) Ueq . . C
C8 .8481(2) .5132(2) -.09250(10) .0440(6) Ueq . . C
C9 .8494(2) .3712(2) -.09560(10) .0463(6) Ueq . . C
C10 .8364(2) .6826(2) .01550(10) .0498(6) Ueq . . C
C11 .7232(2) .7600(2) -.02210(10) .0413(6) Ueq . . C
C12 .7276(2) .9003(2) -.02780(10) .0532(6) Ueq . . C
C13 .6238(2) .9733(3) -.0602(2) .0702(9) Ueq . . C
C14 .5161(2) .9073(3) -.0875(2) .0758(10) Ueq . . C
C15 .5107(2) .7691(3) -.0826(2) .0686(8) Ueq . . C
C16 .6143(2) .6953(3) -.04970(10) .0530(6) Ueq . . C
C20 .8199(2) .4141(2) .10610(10) .0502(6) Ueq . . C
C21 .8823(2) .2304(2) .20380(10) .0409(5) Ueq . . C
C22 .9723(2) .1295(2) .21500(10) .0439(6) Ueq . . C
C23 1.0357(2) .0898(2) .28890(10) .0552(6) Ueq . . C
C24 1.0092(2) .1500(3) .35480(10) .0610(9) Ueq . . C
C25 .9189(2) .2458(2) .34750(10) .0541(6) Ueq . . C
C26 .8558(2) .2837(2) .27300(10) .0460(6) Ueq . . C
H4 .859 .210 -.169 .075 Ueq . . H
H5 .870 .344 -.278 .082 Ueq . . H
H6 .866 .580 -.272 .076 Ueq . . H
H7 .852 .691 -.154 .068 Ueq . . H
H12 .802 .947 -.009 .070 Ueq . . H
H13 .627 1.070 -.064 .091 Ueq . . H
H14 .445 .958 -.110 .098 Ueq . . H
H15 .436 .723 -.101 .089 Ueq . . H
H16 .610 .599 -.047 .068 Ueq . . H
H23 1.097 .022 .294 .071 Ueq . . H
H24 1.054 .125 .406 .079 Ueq . . H
H25 .900 .286 .393 .070 Ueq . . H
H101 .905 .731 .006 .065 Ueq . . H
H102 .841 .677 .071 .065 Ueq . . H
H201 .885 .460 .140 .065 Ueq . . H
H202 .745 .456 .111 .065 Ueq . . H
HN .839 .220 .092 .062 Ueq . . H

loop_
_geom_angle_atom_site_label_1
_geom_angle_atom_site_label_2
_geom_angle_atom_site_label_3
_geom_angle
_geom_angle_publ_flag
C2 N1 C8 106.1(2) yes
C2 N1 C10 129.0(2) no
C8 N1 C10 124.9(2) no
C20 N2 C21 119.4(2) yes
C20 N2 HN 110.0(2) no
C21 N2 HN 111.5(2) no
C2 N3 C9 104.5(2) yes
N1 C2 N3 114.0(2) yes
N1 C2 C20 122.5(2) no
N3 C2 C20 123.5(2) no
C5 C4 C9 117.8(2) no
C5 C4 H4 121.2 no
C9 C4 H4 121.2 no
C4 C5 C6 121.9(2) no
C4 C5 H5 119.1 no
C6 C5 H5 119.1 no
C5 C6 C7 121.4(2) no
C5 C6 H6 119.3 no
C7 C6 H6 119.3 no
C6 C7 C8 116.4(2) no
C6 C7 H7 121.8 no
C8 C7 H7 121.8 no
C13 C14 H14 120.0 no
C15 C14 H14 120.0 no
C14 C15 C16 120.1(2) no
C14 C15 H15 120.0 no
C16 C15 H15 120.0 no
C11 C16 C15 120.7(2) no
C11 C16 H16 119.7 no
C15 C16 H16 119.6 no
N2 C20 C2 108.8(2) yes
N2 C20 H201 109.7 no
N2 C20 H202 109.6 no
C2 C20 H201 109.9 no
C2 C20 H202 109.8 no
H201 C20 H202 108.9 no
N2 C21 C22 122.1(2) no
N2 C21 C26 122.4(2) no
N1 C8 C7 131.9(2) no
N1 C8 C9 105.3(2) no
C7 C8 C9 122.8(2) no
N3 C9 C4 130.2(2) no
N3 C9 C8 110.1(2) no
C4 C9 C8 119.7(2) no
N1 C10 C11 113.2(2) no
N1 C10 H101 108.5 no
N1 C10 H102 108.6 no
C11 C10 H101 108.5 no
C11 C10 H102 108.6 no
H101 C10 H102 109.5 no
C10 C11 C12 119.5(2) no
C10 C11 C16 121.8(2) no
C12 C11 C16 118.7(2) no
C11 C12 C13 120.3(2) no
C11 C12 H12 119.8 no
C13 C12 H12 119.9 no
C12 C13 C14 120.3(2) no
C12 C13 H13 119.8 no
C14 C13 H13 119.9 no
C13 C14 C15 120.0(2) no
C22 C21 C26 115.4(2) no
Cl1 C22 C21 118.5(2) no
Cl1 C22 C23 118.7(2) no
C21 C22 C23 122.9(2) no
C22 C23 C24 119.0(2) no
C22 C23 H23 120.5 no
C24 C23 H23 120.5 no
C23 C24 C25 120.6(2) no
C23 C24 H24 119.6 no
C25 C24 H24 119.8 no
C24 C25 C26 119.5(2) no
C24 C25 H25 120.3 no
C26 C25 H25 120.2 no
Cl2 C26 C21 119.90(10) yes
Cl2 C26 C25 117.7(2) yes
C21 C26 C25 122.4(2) no

loop_
_geom_bond_atom_site_label_1
_geom_bond_atom_site_label_2
_geom_bond_site_symmetry_1
_geom_bond_site_symmetry_2
_geom_bond_distance
_geom_bond_publ_flag
Cl1 C22 . . 1.739(2) yes
Cl2 C26 . . 1.737(2) yes
N1 C2 . . 1.364(3) yes
N1 C8 . . 1.389(3) no
N1 C10 . . 1.458(3) yes
N2 C20 . . 1.464(3) yes
N2 C21 . . 1.393(2) no
N2 HN . . .869(2) no
N3 C2 . . 1.308(3) yes
N3 C9 . . 1.394(3) no
C2 C20 . . 1.500(3) no
C4 C5 . . 1.374(4) no
C4 C9 . . 1.391(3) no
C4 H4 . . .950 no
C5 C6 . . 1.393(4) no
C5 H5 . . .950 no
C6 C7 . . 1.380(3) no
C6 H6 . . .950 no
C7 C8 . . 1.388(3) no
C7 H7 . . .950 no
C8 C9 . . 1.395(3) no
C10 C11 . . 1.506(3) no
C25 C26 . . 1.381(3) no
C10 H101 . . .950 no
C10 H102 . . .950 no
C11 C12 . . 1.382(3) no
C11 C16 . . 1.373(3) no
C12 C13 . . 1.383(3) no
C12 H12 . . .950 no
C13 C14 . . 1.367(4) no
C13 H13 . . .950 no
C14 C15 . . 1.361(4) no
C14 H14 . . .950 no
C15 C16 . . 1.387(3) no
C15 H15 . . .950 no
C16 H16 . . .950 no
C20 H201 . . .950 no
C20 H202 . . .950 no
C21 C22 . . 1.400(3) no
C21 C26 . . 1.395(3) no
C22 C23 . . 1.379(3) no
C23 C24 . . 1.372(4) no
C23 H23 . . .950 no
C24 C25 . . 1.372(3) no
C24 H24 . . .950 no
C25 H25 . . .950 no

loop_
_geom_torsion_atom_site_label_1
_geom_torsion_atom_site_label_2
_geom_torsion_atom_site_label_3
_geom_torsion_atom_site_label_4
_geom_torsion
_geom_torsion_publ_flag
C8 N1 C2 N3 0.70(0.25) no
C8 N1 C2 C20 -177.89(0.19) no
C10 N1 C2 N3 -179.47(0.20) no
C10 N1 C2 C20 1.94(0.33) no
C2 N1 C8 C7 178.32(0.23) no
C2 N1 C8 C9 -0.89(0.22) no
C10 N1 C8 C7 -1.52(0.36) no
C10 N1 C8 C9 179.27(0.19) no
C2 N1 C10 C11 -112.92(0.23) no
C2 N1 C10 H101 126.62(0.23) no
C2 N1 C10 H102 7.70(0.32) no
C8 N1 C10 C11 66.88(0.26) no
C8 N1 C10 H101 -53.58(0.28) no
C8 N1 C10 H102 -172.50(0.19) no
C21 N2 C20 C2 139.25(0.19) no
C21 N2 C20 H201 18.91(0.29) no
C21 N2 C20 H202 -100.61(0.23) no
HN N2 C20 C2 8.51(0.25) no
HN N2 C20 H201 -111.83(0.22) no
HN N2 C20 H202 128.65(0.20) no
C20 N2 C21 C22 -124.31(0.22) no
C20 N2 C21 C26 58.58(0.28) no
HN N2 C21 C22 5.76(0.29) no
HN N2 C21 C26 -171.35(0.19) no
C9 N3 C2 N1 -0.17(0.25) no
C9 N3 C2 C20 178.40(0.20) no
C2 N3 C9 C4 -179.50(0.24) no
C2 N3 C9 C8 -0.42(0.24) no
N1 C2 C20 N2 -178.86(0.19) no
N1 C2 C20 H201 -58.66(0.29) no
N1 C2 C20 H202 61.12(0.28) no
N3 C2 C20 N2 2.69(0.29) no
N3 C2 C20 H201 122.88(0.23) no
N3 C2 C20 H202 -117.34(0.24) no
C9 C4 C5 C6 -0.53(0.37) no
C9 C4 C5 H5 179.68(0.23) no
H4 C4 C5 C6 179.55(0.24) no
H4 C4 C5 H5 -0.24(0.42) no
C5 C4 C9 N3 178.90(0.23) no
C5 C4 C9 C8 -0.11(0.35) no
H4 C4 C9 N3 -1.18(0.41) no
H4 C4 C9 C8 179.81(0.24) no
C4 C5 C6 C7 0.60(0.39) no
C4 C5 C6 H6 -179.53(0.24) no
H5 C5 C6 C7 -179.62(0.23) no
H5 C5 C6 H6 0.25(0.41) no
C5 C6 C7 C8 0.02(0.85) no
C5 C6 C7 H7 180.00(0.48) no
H6 C6 C7 C8 -179.87(0.22) no
H6 C6 C7 H7 0.11(0.39) no
C6 C7 C8 N1 -179.75(0.22) no
C6 C7 C8 C9 -0.65(0.33) no
H7 C7 C8 N1 0.27(0.39) no
H7 C7 C8 C9 179.37(0.21) no
N1 C8 C9 N3 0.83(0.23) no
N1 C8 C9 C4 -179.98(0.48) no
C7 C8 C9 N3 -178.47(0.20) no
C7 C8 C9 C4 0.72(0.33) no
N1 C10 C11 C12 -150.99(0.19) no
N1 C10 C11 C16 30.22(0.28) no
H101 C10 C11 C12 -30.52(0.28) no
H101 C10 C11 C16 150.68(0.20) no
H102 C10 C11 C12 88.36(0.25) no
H102 C10 C11 C16 -90.43(0.25) no
C10 C11 C12 C13 -178.26(0.21) no
C10 C11 C12 H12 1.57(0.32) no
C16 C11 C12 C13 0.57(0.32) no
C16 C11 C12 H12 -179.59(0.21) no
C10 C11 C16 C15 178.60(0.20) no
C10 C11 C16 H16 -1.66(0.33) no
C12 C11 C16 C15 -0.21(0.33) no
C12 C11 C16 H16 179.54(0.20) no
C11 C12 C13 C14 -0.60(0.36) no
C11 C12 C13 H13 179.45(0.23) no
H12 C12 C13 C14 179.57(0.23) no
H12 C12 C13 H13 -0.39(0.39) no
C12 C13 C14 C15 0.24(0.39) no
C12 C13 C14 H14 -179.68(0.25) no
H13 C13 C14 C15 -179.80(0.25) no
H13 C13 C14 H14 0.27(0.43) no
C13 C14 C15 C16 0.12(0.40) no
C13 C14 C15 H15 179.82(0.25) no
H14 C14 C15 C16 -179.95(0.32) no
H14 C14 C15 H15 -0.25(0.42) no
C14 C15 C16 C11 -0.14(0.34) no
C14 C15 C16 H16 -179.89(0.22) no
H15 C15 C16 C11 -179.84(0.23) no
H15 C15 C16 H16 0.41(0.39) no
N2 C21 C22 Cl1 0.44(0.27) no
N2 C21 C22 C23 179.30(0.20) no
C26 C21 C22 Cl1 177.74(0.16) no
C26 C21 C22 C23 -3.40(0.31) no
N2 C21 C26 Cl2 3.16(0.29) no
N2 C21 C26 C25 -178.93(0.20) no
C22 C21 C26 Cl2 -174.13(0.16) no
C22 C21 C26 C25 3.78(0.31) no
Cl1 C22 C23 C24 179.69(0.18) no
Cl1 C22 C23 H23 -0.17(0.33) no
C21 C22 C23 C24 0.83(0.34) no
C21 C22 C23 H23 -179.03(0.21) no
C22 C23 C24 C25 1.59(0.36) no
C22 C23 C24 H24 -178.74(0.23) no
H23 C23 C24 C25 -178.55(0.23) no
H23 C23 C24 H24 1.12(0.41) no
C23 C24 C25 C26 -1.22(0.37) no
C23 C24 C25 H25 179.16(0.23) no
H24 C24 C25 C26 179.11(0.23) no
H24 C24 C25 H25 -0.50(0.41) no
C24 C25 C26 Cl2 176.35(0.19) no
C24 C25 C26 C21 -1.61(0.35) no
H25 C25 C26 Cl2 -4.04(0.33) no
H25 C25 C26 C21 178.01(0.22) no
